data_2103207
loop_
_publ_author_name
'Marsh, Richard E.'
'Kapon, Moshe'
'Hu, Shengzhi'
'Herbstein, Frank H.'

_publ_section_title
;
 Some 60 new space-group corrections
;
_journal_issue 1
_journal_name_full 'Acta Crystallographica Section B'
_journal_page_first 62
_journal_page_last 77
_journal_paper_doi 10.1107/S0108768101017128
_journal_volume 58
_journal_year 2002
_chemical_formula_moiety 'Mo3 Fe S4 (H2 O) (N H3)9 Cl4'
_chemical_formula_sum 'Cl4 Fe H29 Mo3 N9 O S4'
_chemical_name_systematic ?
_space_group_IT_number 62
_symmetry_cell_setting orthorhombic
_symmetry_space_group_name_Hall '-P 2ac 2n'
_symmetry_space_group_name_H-M 'P n m a'
_cell_angle_alpha 90.00
_cell_angle_beta 90.00
_cell_angle_gamma 90.00
_cell_formula_units_Z 4
_cell_length_a 9.208
_cell_length_b 14.948
_cell_length_c 16.233
_cod_data_source_file bm0047.cif
_cod_data_source_block CSD_CIF_Table_46S
_cod_depositor_comments
;
The following automatic conversions were performed:
'_symmetry_cell_setting' value 'Orthorhombic' changed to 'orthorhombic'
according to '/home/saulius/struct/CIF-dictionaries/cif_core.dic'
dictionary named 'cif_core.dic' version 2.4.1 from 2010-06-29.

Automatic conversion script
Id: cif_fix_enum 1527 2010-12-29 10:47:43Z saulius 
;
_cod_original_sg_symbol_H-M 'Pnma   '
_cod_original_formula_sum Mo3FeS4(H2O)(NH3)9Cl4
_cod_database_code 2103207

loop_
_symmetry_equiv_pos_as_xyz
'x, y, z'
'-x+1/2, y+1/2, z+1/2'
'x, -y+1/2, z'
'-x+1/2, -y, z+1/2'
'-x, -y, -z'
'x-1/2, -y-1/2, -z-1/2'
'-x, y-1/2, -z'
'x-1/2, y, -z-1/2'

loop_
_atom_site_label
_atom_site_fract_x
_atom_site_fract_y
_atom_site_fract_z
_atom_site_attached_hydrogens
Mo1 .19940 .34306 .08195 0
Mo2 .18268 .25 -.06719 0
Fe -.0387 .25 .03948 0
S1 .3808 .25 .0251 0
S2 .0370 .3730 -.0267 0
S4 .0563 .25 .1670 0
N11 .0825 .4551 .1500 3
N12 .3385 .4580 .0376 3
N13 .3525 .3630 .1885 3
N21 .0394 .25 -.1813 3
N22 .3130 .1565 -.1455 3
Cl1 .6882 .4318 .1414 0
Cl3 .3205 .6284 .1630 0
O -.2585 .25 .0304 2

loop_
_atom_type_symbol
C
Re
O
N
B
F

_cod_duplicate_entry 2103206
